data_4103505
loop_
_publ_author_name
'Wenyuan Wang'
'Shigeyoshi Inoue'
'Shenglai Yao'
'Matthias Driess'

_publ_contact_author_address
;Technische Universitaet Berlin
Institute of Chemistry: Metalorganics and Inorganic Materials 
Sekretariat C2  Strasse des 17. Juni 135
10623 Berlin Germany
;
_publ_contact_author_email matthias.driess@tu-berlin.de
_publ_contact_author_fax +49(0)30-314-29732
_publ_contact_author_name 'Matthias Driess'
_publ_contact_author_phone +49(0)30-314-29731
_publ_section_title
;
 An Isolable Bis-Silylene Oxide ("Disilylenoxane") and Its Metal
 Coordination
;
_journal_name_full 'Journal of the American Chemical Society'
_journal_page_first 15890
_journal_page_last 15892
_journal_paper_doi 10.1021/ja106458p
_journal_volume 132
_journal_year 2010
_chemical_formula_sum 'C30 H46 N4 O Si2'
_chemical_formula_weight 534.89
_chemical_name_systematic
;
CrysAlis RED, Oxford Diffraction Ltd.,
Version 1.171.31.8 (release 12-01-2007 CrysAlis171 .NET)
(compiled Jan 12 2007,17:49:11)
;
_space_group_IT_number 43
_symmetry_cell_setting orthorhombic
_symmetry_space_group_name_Hall 'F 2 -2d'
_symmetry_space_group_name_H-M 'F d d 2'
_atom_sites_solution_hydrogens geom
_atom_sites_solution_primary direct
_atom_sites_solution_secondary difmap
_audit_creation_method SHELXL-97
_cell_angle_alpha 90.00
_cell_angle_beta 90.00
_cell_angle_gamma 90.00
_cell_formula_units_Z 16
_cell_length_a 31.188(2)
_cell_length_b 39.120(3)
_cell_length_c 10.2620(6)
_cell_measurement_reflns_used 3157
_cell_measurement_temperature 150(2)
_cell_measurement_theta_max 32.4676
_cell_measurement_theta_min 3.3309
_cell_volume 12520.4(14)
_computing_cell_refinement
;
CrysAlis RED, Oxford Diffraction Ltd.,
Version 1.171.31.8 (release 12-01-2007 CrysAlis171 .NET)
(compiled Jan 12 2007,17:49:11)
;
_computing_data_collection
;
CrysAlis CCD, Oxford Diffraction Ltd.,
Version 1.171.31.8 (release 12-01-2007 CrysAlis171 .NET)
(compiled Jan 12 2007,17:49:11)
;
_computing_data_reduction
;
CrysAlis RED, Oxford Diffraction Ltd.,
Version 1.171.31.8 (release 12-01-2007 CrysAlis171 .NET)
(compiled Jan 12 2007,17:49:11)
;
_computing_publication_material 'SHELXL-97 (Sheldrick, 1997)'
_computing_structure_refinement 'SHELXL-97 (Sheldrick, 1997)'
_computing_structure_solution 'SHELXS-97 (Sheldrick, 1990)'
_diffrn_ambient_temperature 150(2)
_diffrn_measured_fraction_theta_full 0.997
_diffrn_measured_fraction_theta_max 0.997
_diffrn_measurement_device_type 'Oxford Diffraction Xcalibur S Sapphire'
_diffrn_measurement_method \w
_diffrn_radiation_monochromator graphite
_diffrn_radiation_source 'Enhance (Mo) X-ray Source'
_diffrn_radiation_type MoK\a
_diffrn_radiation_wavelength 0.71073
_diffrn_reflns_av_R_equivalents 0.0656
_diffrn_reflns_av_sigmaI/netI 0.1068
_diffrn_reflns_limit_h_max 36
_diffrn_reflns_limit_h_min -28
_diffrn_reflns_limit_k_max 45
_diffrn_reflns_limit_k_min -46
_diffrn_reflns_limit_l_max 12
_diffrn_reflns_limit_l_min -12
_diffrn_reflns_number 11517
_diffrn_reflns_theta_full 25.00
_diffrn_reflns_theta_max 25.00
_diffrn_reflns_theta_min 3.34
_exptl_absorpt_coefficient_mu 0.141
_exptl_absorpt_correction_T_max 1.00000
_exptl_absorpt_correction_T_min 0.97469
_exptl_absorpt_correction_type multi-scan
_exptl_absorpt_process_details
;
CrysAlisPro, Oxford Diffraction Ltd.,
Version 1.171.33.42 (release 29-05-2009 CrysAlis171 .NET)
(compiled May 29 2009,17:40:42)
empirical absorption correction using spherical harmonics,
 implemented in SCALE3 ABSPACK scaling algorithm.
;
_exptl_crystal_colour yellow
_exptl_crystal_density_diffrn 1.135
_exptl_crystal_density_method 'not measured'
_exptl_crystal_description stick
_exptl_crystal_F_000 4640
_exptl_crystal_size_max 0.31
_exptl_crystal_size_mid 0.11
_exptl_crystal_size_min 0.07
_refine_diff_density_max 0.328
_refine_diff_density_min -0.229
_refine_diff_density_rms 0.041
_refine_ls_abs_structure_details 'Flack H D (1983), Acta Cryst. A39, 876-881'
_refine_ls_abs_structure_Flack -0.10(11)
_refine_ls_extinction_method none
_refine_ls_goodness_of_fit_ref 0.897
_refine_ls_hydrogen_treatment constr
_refine_ls_matrix_type full
_refine_ls_number_parameters 346
_refine_ls_number_reflns 4372
_refine_ls_number_restraints 1
_refine_ls_restrained_S_all 0.897
_refine_ls_R_factor_all 0.0754
_refine_ls_R_factor_gt 0.0488
_refine_ls_shift/su_max 0.000
_refine_ls_shift/su_mean 0.000
_refine_ls_structure_factor_coef Fsqd
_refine_ls_weighting_details 'calc w=1/[\s^2^(Fo^2^)+(0.0156P)^2^+0.0000P] where P=(Fo^2^+2Fc^2^)/3'
_refine_ls_weighting_scheme calc
_refine_ls_wR_factor_gt 0.0604
_refine_ls_wR_factor_ref 0.0650
_reflns_number_gt 3224
_reflns_number_total 4372
_reflns_threshold_expression >2sigma(I)
_cod_data_source_file ja106458p_si_002_2.cif
_cod_data_source_block compound1
_cod_database_code 4103505

loop_
_symmetry_equiv_pos_as_xyz
'x, y, z'
'-x, -y, z'
'-x+1/4, y+1/4, z+1/4'
'x+1/4, -y+1/4, z+1/4'
'x, y+1/2, z+1/2'
'-x, -y+1/2, z+1/2'
'-x+1/4, y+3/4, z+3/4'
'x+1/4, -y+3/4, z+3/4'
'x+1/2, y, z+1/2'
'-x+1/2, -y, z+1/2'
'-x+3/4, y+1/4, z+3/4'
'x+3/4, -y+1/4, z+3/4'
'x+1/2, y+1/2, z'
'-x+1/2, -y+1/2, z'
'-x+3/4, y+3/4, z+1/4'
'x+3/4, -y+3/4, z+1/4'

loop_
_atom_site_label
_atom_site_type_symbol
_atom_site_fract_x
_atom_site_fract_y
_atom_site_fract_z
_atom_site_U_iso_or_equiv
_atom_site_adp_type
_atom_site_occupancy
_atom_site_symmetry_multiplicity
_atom_site_calc_flag
_atom_site_refinement_flags
Si1 Si -0.13577(3) 0.23653(2) 0.36692(9) 0.0195(2) Uani 1 1 d .
O1 O -0.09427(7) 0.21611(5) 0.3068(2) 0.0262(6) Uani 1 1 d .
N1 N -0.14495(8) 0.21573(6) 0.5314(2) 0.0206(7) Uani 1 1 d .
C1 C -0.13297(10) 0.24406(8) 0.5942(3) 0.0170(8) Uani 1 1 d .
Si2 Si -0.04391(3) 0.20478(2) 0.28169(10) 0.0259(2) Uani 1 1 d .
N2 N -0.11360(8) 0.26356(6) 0.5055(2) 0.0193(7) Uani 1 1 d .
C2 C -0.14202(11) 0.25225(7) 0.7338(3) 0.0192(8) Uani 1 1 d .
N3 N -0.04984(8) 0.15879(6) 0.2291(2) 0.0221(7) Uani 1 1 d .
C3 C -0.11034(12) 0.24673(8) 0.8266(3) 0.0282(9) Uani 1 1 d .
H3 H -0.0829 0.2387 0.8007 0.034 Uiso 1 1 calc R
N4 N -0.03082(9) 0.17407(6) 0.4206(3) 0.0247(7) Uani 1 1 d .
C4 C -0.11883(13) 0.25297(8) 0.9568(3) 0.0336(10) Uani 1 1 d .
H4 H -0.0973 0.2488 1.0203 0.040 Uiso 1 1 calc R
C5 C -0.15818(13) 0.26522(8) 0.9950(4) 0.0363(10) Uani 1 1 d .
H5 H -0.1638 0.2695 1.0844 0.044 Uiso 1 1 calc R
C6 C -0.18925(13) 0.27121(8) 0.9030(3) 0.0363(10) Uani 1 1 d .
H6 H -0.2163 0.2800 0.9290 0.044 Uiso 1 1 calc R
C7 C -0.18136(11) 0.26458(8) 0.7726(3) 0.0288(9) Uani 1 1 d .
H7 H -0.2032 0.2685 0.7097 0.035 Uiso 1 1 calc R
C8 C -0.10187(11) 0.30020(7) 0.5118(3) 0.0240(9) Uani 1 1 d .
C9 C -0.07834(13) 0.30752(9) 0.3843(4) 0.0537(13) Uani 1 1 d .
H9A H -0.0976 0.3033 0.3107 0.080 Uiso 1 1 calc R
H9B H -0.0532 0.2926 0.3774 0.080 Uiso 1 1 calc R
H9C H -0.0690 0.3314 0.3829 0.080 Uiso 1 1 calc R
C10 C -0.14226(10) 0.32246(7) 0.5193(4) 0.0342(10) Uani 1 1 d .
H10A H -0.1563 0.3190 0.6036 0.051 Uiso 1 1 calc R
H10B H -0.1620 0.3161 0.4490 0.051 Uiso 1 1 calc R
H10C H -0.1343 0.3466 0.5100 0.051 Uiso 1 1 calc R
C11 C -0.07283(12) 0.30788(8) 0.6271(4) 0.0434(11) Uani 1 1 d .
H11A H -0.0488 0.2917 0.6278 0.065 Uiso 1 1 calc R
H11B H -0.0892 0.3057 0.7082 0.065 Uiso 1 1 calc R
H11C H -0.0618 0.3312 0.6196 0.065 Uiso 1 1 calc R
C12 C -0.17000(11) 0.18540(8) 0.5731(3) 0.0242(9) Uani 1 1 d .
C13 C -0.16041(11) 0.15818(8) 0.4714(4) 0.0417(11) Uani 1 1 d .
H13A H -0.1296 0.1531 0.4715 0.063 Uiso 1 1 calc R
H13B H -0.1689 0.1665 0.3851 0.063 Uiso 1 1 calc R
H13C H -0.1765 0.1374 0.4920 0.063 Uiso 1 1 calc R
C14 C -0.21798(10) 0.19375(9) 0.5715(4) 0.0440(11) Uani 1 1 d .
H14A H -0.2261 0.2022 0.4851 0.066 Uiso 1 1 calc R
H14B H -0.2241 0.2113 0.6370 0.066 Uiso 1 1 calc R
H14C H -0.2344 0.1731 0.5915 0.066 Uiso 1 1 calc R
C15 C -0.15688(12) 0.17283(8) 0.7081(3) 0.0366(10) Uani 1 1 d .
H15A H -0.1658 0.1896 0.7738 0.055 Uiso 1 1 calc R
H15B H -0.1257 0.1700 0.7113 0.055 Uiso 1 1 calc R
H15C H -0.1708 0.1508 0.7259 0.055 Uiso 1 1 calc R
C16 C -0.03226(10) 0.14732(8) 0.3392(3) 0.0194(8) Uani 1 1 d .
C17 C -0.01500(10) 0.11231(7) 0.3645(3) 0.0189(8) Uani 1 1 d .
C18 C -0.03893(11) 0.08949(8) 0.4385(3) 0.0257(9) Uani 1 1 d .
H18 H -0.0663 0.0961 0.4701 0.031 Uiso 1 1 calc R
C19 C -0.02315(12) 0.05695(8) 0.4670(3) 0.0304(9) Uani 1 1 d .
H19 H -0.0396 0.0414 0.5178 0.036 Uiso 1 1 calc R
C20 C 0.01635(11) 0.04774(8) 0.4206(3) 0.0295(9) Uani 1 1 d .
H20 H 0.0274 0.0257 0.4399 0.035 Uiso 1 1 calc R
C21 C 0.04026(11) 0.07004(8) 0.3462(3) 0.0298(9) Uani 1 1 d .
H21 H 0.0675 0.0633 0.3139 0.036 Uiso 1 1 calc R
C22 C 0.02436(10) 0.10228(8) 0.3188(3) 0.0250(9) Uani 1 1 d .
H22 H 0.0409 0.1177 0.2678 0.030 Uiso 1 1 calc R
C23 C -0.06561(11) 0.14010(8) 0.1129(3) 0.0242(8) Uani 1 1 d .
C24 C -0.03063(11) 0.11969(8) 0.0446(3) 0.0363(10) Uani 1 1 d .
H24A H -0.0219 0.1005 0.1000 0.054 Uiso 1 1 calc R
H24B H -0.0059 0.1345 0.0280 0.054 Uiso 1 1 calc R
H24C H -0.0416 0.1109 -0.0384 0.054 Uiso 1 1 calc R
C25 C -0.08136(13) 0.16751(9) 0.0196(3) 0.0495(12) Uani 1 1 d .
H25A H -0.0573 0.1822 -0.0057 0.074 Uiso 1 1 calc R
H25B H -0.1034 0.1814 0.0626 0.074 Uiso 1 1 calc R
H25C H -0.0935 0.1567 -0.0581 0.074 Uiso 1 1 calc R
C26 C -0.10267(11) 0.11720(9) 0.1524(4) 0.0431(11) Uani 1 1 d .
H26A H -0.1244 0.1308 0.1979 0.065 Uiso 1 1 calc R
H26B H -0.0922 0.0991 0.2104 0.065 Uiso 1 1 calc R
H26C H -0.1154 0.1069 0.0744 0.065 Uiso 1 1 calc R
C27 C -0.00553(11) 0.17861(8) 0.5411(4) 0.0309(9) Uani 1 1 d .
C28 C 0.04227(10) 0.17380(9) 0.5176(4) 0.0408(10) Uani 1 1 d .
H28A H 0.0517 0.1891 0.4474 0.061 Uiso 1 1 calc R
H28B H 0.0479 0.1500 0.4927 0.061 Uiso 1 1 calc R
H28C H 0.0581 0.1792 0.5975 0.061 Uiso 1 1 calc R
C29 C -0.01405(14) 0.21507(9) 0.5847(4) 0.0724(16) Uani 1 1 d .
H29A H -0.0450 0.2185 0.5949 0.109 Uiso 1 1 calc R
H29B H -0.0030 0.2310 0.5191 0.109 Uiso 1 1 calc R
H29C H 0.0003 0.2192 0.6681 0.109 Uiso 1 1 calc R
C30 C -0.02009(13) 0.15404(11) 0.6480(3) 0.0589(13) Uani 1 1 d .
H30A H -0.0135 0.1305 0.6220 0.088 Uiso 1 1 calc R
H30B H -0.0511 0.1564 0.6613 0.088 Uiso 1 1 calc R
H30C H -0.0050 0.1594 0.7292 0.088 Uiso 1 1 calc R

loop_
_atom_site_aniso_label
_atom_site_aniso_U_11
_atom_site_aniso_U_22
_atom_site_aniso_U_33
_atom_site_aniso_U_23
_atom_site_aniso_U_13
_atom_site_aniso_U_12
Si1 0.0233(6) 0.0199(5) 0.0152(5) -0.0009(4) -0.0005(5) 0.0038(5)
O1 0.0276(13) 0.0290(12) 0.0220(13) -0.0068(11) 0.0043(13) 0.0071(10)
N1 0.0268(16) 0.0158(14) 0.0191(16) -0.0009(14) 0.0016(16) -0.0036(13)
C1 0.0135(18) 0.0212(18) 0.0163(18) 0.0038(16) 0.0007(17) 0.0080(15)
Si2 0.0278(6) 0.0157(5) 0.0343(6) -0.0003(5) 0.0054(6) 0.0015(5)
N2 0.0265(16) 0.0157(14) 0.0158(16) 0.0018(13) 0.0050(15) -0.0017(13)
C2 0.022(2) 0.0176(17) 0.0182(19) -0.0009(16) 0.007(2) 0.0001(17)
N3 0.0317(17) 0.0167(14) 0.0179(16) -0.0046(14) -0.0014(16) 0.0052(14)
C3 0.033(2) 0.030(2) 0.022(2) -0.0018(16) 0.002(2) 0.0025(18)
N4 0.0248(17) 0.0198(16) 0.0295(17) -0.0125(14) -0.0076(16) 0.0046(13)
C4 0.053(3) 0.028(2) 0.021(2) -0.0002(18) -0.004(2) 0.000(2)
C5 0.062(3) 0.028(2) 0.019(2) -0.0045(18) 0.007(2) -0.003(2)
C6 0.040(2) 0.035(2) 0.034(3) 0.0016(19) 0.022(2) 0.0064(19)
C7 0.033(2) 0.034(2) 0.020(2) 0.0052(19) 0.003(2) 0.0030(18)
C8 0.036(2) 0.0141(17) 0.022(2) -0.0001(16) 0.005(2) -0.0038(16)
C9 0.086(3) 0.023(2) 0.052(3) 0.000(2) 0.028(3) -0.016(2)
C10 0.040(2) 0.0188(18) 0.043(2) 0.0026(19) 0.000(2) 0.0030(17)
C11 0.047(3) 0.025(2) 0.058(3) -0.003(2) -0.017(3) -0.0116(19)
C12 0.029(2) 0.0254(19) 0.018(2) 0.0036(16) 0.0026(19) -0.0084(17)
C13 0.063(3) 0.021(2) 0.042(2) -0.003(2) 0.004(3) -0.012(2)
C14 0.034(2) 0.041(2) 0.056(3) 0.011(2) 0.000(2) -0.0105(19)
C15 0.053(3) 0.029(2) 0.028(2) 0.0118(18) 0.002(2) -0.0112(19)
C16 0.0139(18) 0.0224(18) 0.022(2) 0.0034(17) 0.0052(18) -0.0014(15)
C17 0.023(2) 0.0183(18) 0.0154(18) -0.0031(16) -0.0025(19) 0.0004(15)
C18 0.028(2) 0.0266(19) 0.023(2) 0.0054(17) 0.000(2) 0.0064(18)
C19 0.043(2) 0.0208(19) 0.027(2) 0.0070(18) -0.010(2) -0.0070(18)
C20 0.035(2) 0.0199(19) 0.033(2) 0.0011(18) -0.015(2) 0.0045(18)
C21 0.0221(19) 0.0277(19) 0.039(2) -0.0034(19) -0.007(2) 0.0043(18)
C22 0.0194(19) 0.0239(19) 0.032(2) 0.0054(18) 0.0020(19) -0.0002(16)
C23 0.029(2) 0.0290(19) 0.0144(18) -0.0036(17) -0.005(2) 0.0090(17)
C24 0.036(2) 0.039(2) 0.034(2) -0.018(2) 0.005(2) 0.0065(19)
C25 0.072(3) 0.050(2) 0.026(2) -0.006(2) -0.020(3) 0.018(2)
C26 0.030(2) 0.065(3) 0.035(2) -0.016(2) -0.001(2) -0.006(2)
C27 0.032(2) 0.0292(19) 0.031(2) -0.014(2) -0.012(2) 0.0088(18)
C28 0.032(2) 0.057(2) 0.034(2) -0.006(2) -0.008(2) -0.0067(19)
C29 0.076(3) 0.063(3) 0.078(3) -0.053(3) -0.044(3) 0.029(3)
C30 0.049(3) 0.108(4) 0.020(2) -0.011(3) -0.004(2) -0.021(3)

loop_
_atom_type_symbol
_atom_type_description
_atom_type_scat_dispersion_real
_atom_type_scat_dispersion_imag
_atom_type_scat_source
C C 0.0033 0.0016 'International Tables Vol C Tables 4.2.6.8 and 6.1.1.4'
H H 0.0000 0.0000 'International Tables Vol C Tables 4.2.6.8 and 6.1.1.4'
N N 0.0061 0.0033 'International Tables Vol C Tables 4.2.6.8 and 6.1.1.4'
O O 0.0106 0.0060 'International Tables Vol C Tables 4.2.6.8 and 6.1.1.4'
Si Si 0.0817 0.0704 'International Tables Vol C Tables 4.2.6.8 and 6.1.1.4'

loop_
_geom_angle_atom_site_label_1
_geom_angle_atom_site_label_2
_geom_angle_atom_site_label_3
_geom_angle
O1 Si1 N1 104.17(12)
O1 Si1 N2 105.35(11)
N1 Si1 N2 68.15(10)
O1 Si1 C1 113.84(12)
N1 Si1 C1 34.57(10)
N2 Si1 C1 34.48(10)
Si1 O1 Si2 159.88(15)
C1 N1 C12 132.2(3)
C1 N1 Si1 91.78(19)
C12 N1 Si1 132.8(2)
N2 C1 N1 105.8(3)
N2 C1 C2 128.1(3)
N1 C1 C2 126.0(3)
N2 C1 Si1 53.93(15)
N1 C1 Si1 53.65(15)
C2 C1 Si1 165.9(2)
O1 Si2 N3 101.96(11)
O1 Si2 N4 104.81(12)
N3 Si2 N4 68.55(11)
O1 Si2 C16 111.35(11)
N3 Si2 C16 34.51(11)
N4 Si2 C16 34.70(10)
C1 N2 C8 129.5(3)
C1 N2 Si1 91.58(19)
C8 N2 Si1 131.3(2)
C7 C2 C3 119.3(3)
C7 C2 C1 121.3(3)
C3 C2 C1 119.3(3)
C16 N3 C23 130.7(3)
C16 N3 Si2 92.2(2)
C23 N3 Si2 137.1(2)
C4 C3 C2 119.9(4)
C16 N4 C27 129.3(3)
C16 N4 Si2 91.1(2)
C27 N4 Si2 131.6(2)
C5 C4 C3 120.5(4)
C6 C5 C4 119.6(3)
C5 C6 C7 120.4(3)
C2 C7 C6 120.2(4)
N2 C8 C11 111.9(3)
N2 C8 C9 105.2(3)
C11 C8 C9 110.1(3)
N2 C8 C10 110.4(2)
C11 C8 C10 109.8(3)
C9 C8 C10 109.4(3)
N1 C12 C13 105.0(3)
N1 C12 C15 112.2(3)
C13 C12 C15 110.2(3)
N1 C12 C14 109.9(3)
C13 C12 C14 109.5(3)
C15 C12 C14 109.9(3)
N3 C16 N4 106.2(3)
N3 C16 C17 127.1(3)
N4 C16 C17 126.6(3)
N3 C16 Si2 53.31(15)
N4 C16 Si2 54.20(16)
C17 C16 Si2 167.2(2)
C22 C17 C18 118.9(3)
C22 C17 C16 121.7(3)
C18 C17 C16 119.3(3)
C17 C18 C19 120.7(3)
C20 C19 C18 119.0(3)
C19 C20 C21 120.9(3)
C20 C21 C22 119.7(3)
C17 C22 C21 120.8(3)
N3 C23 C26 109.2(3)
N3 C23 C25 105.4(2)
C26 C23 C25 109.8(3)
N3 C23 C24 113.0(3)
C26 C23 C24 111.0(3)
C25 C23 C24 108.1(3)
N4 C27 C29 105.4(3)
N4 C27 C28 112.1(3)
C29 C27 C28 109.5(3)
N4 C27 C30 111.5(3)
C29 C27 C30 109.1(3)
C28 C27 C30 109.1(3)

loop_
_geom_bond_atom_site_label_1
_geom_bond_atom_site_label_2
_geom_bond_distance
Si1 O1 1.641(2)
Si1 N1 1.896(3)
Si1 N2 1.902(3)
Si1 C1 2.353(3)
O1 Si2 1.652(2)
N1 C1 1.335(4)
N1 C12 1.483(4)
C1 N2 1.332(4)
C1 C2 1.495(4)
Si2 N3 1.888(2)
Si2 N4 1.908(3)
Si2 C16 2.352(3)
N2 C8 1.481(3)
C2 C7 1.377(4)
C2 C3 1.389(4)
N3 C16 1.334(4)
N3 C23 1.483(4)
C3 C4 1.384(5)
N4 C16 1.339(4)
N4 C27 1.477(4)
C4 C5 1.374(5)
C5 C6 1.373(5)
C6 C7 1.385(4)
C8 C11 1.520(5)
C8 C9 1.528(5)
C8 C10 1.533(4)
C12 C13 1.521(4)
C12 C15 1.526(4)
C12 C14 1.532(4)
C16 C17 1.494(4)
C17 C22 1.371(4)
C17 C18 1.390(4)
C18 C19 1.396(4)
C19 C20 1.369(4)
C20 C21 1.378(4)
C21 C22 1.384(4)
C23 C26 1.517(4)
C23 C25 1.519(4)
C23 C24 1.523(4)
C27 C29 1.518(4)
C27 C28 1.522(4)
C27 C30 1.528(5)
